data_7242658
loop_
_publ_author_name
'Zhang, Hao'
'Geng, Wu-Yue'
'Luo, Yu-Hui'
'Ding, Zi-Jun'
'Wang, Zhi-Xuan'
'Xie, A.-Di'
'Zhang, Dong-En'

_publ_section_title
;
 Reticular synthesis of two anionic Zn(ii)-MOFs for organic dye
 adsorption/separation and lanthanide ion sensitization
;
_journal_issue 18
_journal_name_full CrystEngComm
_journal_page_first 3319
_journal_page_last 3325
_journal_paper_doi 10.1039/D1CE00112D
_journal_volume 23
_journal_year 2021
_chemical_formula_sum 'C16.25 H15.75 N1.25 O6 Zn'
_chemical_formula_weight 389.92
_space_group_crystal_system orthorhombic
_space_group_IT_number 55
_space_group_name_Hall '-P 2 2ab'
_space_group_name_H-M_alt 'P b a m'
_atom_sites_solution_hydrogens geom
_audit_block_doi 10.5517/ccdc.csd.cc26zmqk
_audit_creation_method SHELXL-2018/3
_audit_update_record
;
2021-01-11 deposited with the CCDC.	2021-04-14 downloaded from the CCDC.
;
_cell_angle_alpha 90
_cell_angle_beta 90
_cell_angle_gamma 90
_cell_formula_units_Z 8
_cell_length_a 25.411(12)
_cell_length_b 16.573(8)
_cell_length_c 16.573
_cell_measurement_reflns_used 3034
_cell_measurement_temperature 296(2)
_cell_measurement_theta_max 18.212
_cell_measurement_theta_min 2.362
_cell_volume 6979(5)
_computing_structure_refinement 'SHELXL-2018/3 (Sheldrick, 2018)'
_diffrn_ambient_temperature 296(2)
_diffrn_measured_fraction_theta_full 0.869
_diffrn_measured_fraction_theta_max 0.869
_diffrn_measurement_device_type w/scan
_diffrn_radiation_type MoK\a
_diffrn_radiation_wavelength 0.71073
_diffrn_reflns_av_R_equivalents 0.1042
_diffrn_reflns_av_unetI/netI 0.1091
_diffrn_reflns_Laue_measured_fraction_full 0.869
_diffrn_reflns_Laue_measured_fraction_max 0.869
_diffrn_reflns_limit_h_max 19
_diffrn_reflns_limit_h_min -25
_diffrn_reflns_limit_k_max 16
_diffrn_reflns_limit_k_min -16
_diffrn_reflns_limit_l_max 16
_diffrn_reflns_limit_l_min -16
_diffrn_reflns_number 18506
_diffrn_reflns_point_group_measured_fraction_full 0.869
_diffrn_reflns_point_group_measured_fraction_max 0.869
_diffrn_reflns_theta_full 20.691
_diffrn_reflns_theta_max 20.691
_diffrn_reflns_theta_min 1.229
_exptl_absorpt_coefficient_mu 0.719
_exptl_absorpt_correction_T_max 1.00000
_exptl_absorpt_correction_T_min 0.81365
_exptl_absorpt_correction_type multi-scan
_exptl_absorpt_process_details SADABS
_exptl_crystal_colour colourless
_exptl_crystal_density_diffrn 0.742
_exptl_crystal_description block
_exptl_crystal_F_000 1600
_exptl_crystal_size_max 0.35
_exptl_crystal_size_mid 0.31
_exptl_crystal_size_min 0.12
_refine_diff_density_max 0.474
_refine_diff_density_min -0.433
_refine_diff_density_rms 0.115
_refine_ls_extinction_coef 0.0101(8)
_refine_ls_extinction_expression Fc^*^=kFc[1+0.001xFc^2^\l^3^/sin(2\q)]^-1/4^
_refine_ls_extinction_method 'SHELXL-2018/3 (Sheldrick 2018)'
_refine_ls_goodness_of_fit_ref 1.035
_refine_ls_hydrogen_treatment constr
_refine_ls_matrix_type full
_refine_ls_number_parameters 200
_refine_ls_number_reflns 3275
_refine_ls_number_restraints 30
_refine_ls_restrained_S_all 1.064
_refine_ls_R_factor_all 0.1067
_refine_ls_R_factor_gt 0.0727
_refine_ls_shift/su_max 0.000
_refine_ls_shift/su_mean 0.000
_refine_ls_structure_factor_coef Fsqd
_refine_ls_weighting_details 'w=1/[\s^2^(Fo^2^)+(0.0951P)^2^] where P=(Fo^2^+2Fc^2^)/3'
_refine_ls_weighting_scheme calc
_refine_ls_wR_factor_gt 0.1934
_refine_ls_wR_factor_ref 0.2033
_reflns_Friedel_coverage 0.000
_reflns_number_gt 1751
_reflns_number_total 3275
_reflns_threshold_expression 'I > 2\s(I)'
_cod_data_source_file d1ce00112d2.cif
_cod_data_source_block JOU_44
_cod_depositor_comments 'Adding full bibliography for 7242658--7242659.cif.'
_cod_original_cell_volume 6980(5)
_cod_database_code 7242658
_shelx_shelxl_version_number 2018/3
_shelx_space_group_comment
;
The symmetry employed for this shelxl refinement is uniquely defined
by the following loop, which should always be used as a source of
symmetry information in preference to the above space-group names.
They are only intended as comments.
;

loop_
_space_group_symop_operation_xyz
'x, y, z'
'-x, -y, z'
'x+1/2, -y+1/2, -z'
'-x+1/2, y+1/2, -z'
'-x, -y, -z'
'x, y, -z'
'-x-1/2, y-1/2, z'
'x-1/2, -y-1/2, z'

loop_
_atom_site_label
_atom_site_type_symbol
_atom_site_fract_x
_atom_site_fract_y
_atom_site_fract_z
_atom_site_U_iso_or_equiv
_atom_site_adp_type
_atom_site_occupancy
_atom_site_site_symmetry_order
_atom_site_calc_flag
_atom_site_refinement_flags_posn
_atom_site_refinement_flags_adp
_atom_site_refinement_flags_occupancy
_atom_site_disorder_assembly
_atom_site_disorder_group
Zn1 Zn 0.65108(4) 0.29096(7) 1.000000 0.0517(5) Uani 1 2 d S T P . .
Zn2 Zn 0.52791(4) 0.21450(8) 1.000000 0.0573(5) Uani 1 2 d S T P . .
C1 C 0.3806(4) 0.1078(6) 1.000000 0.056(3) Uani 1 2 d S T P . .
C2 C 0.3278(4) 0.1286(7) 1.000000 0.063(3) Uani 1 2 d S T P . .
H2 H 0.319110 0.183092 1.000000 0.075 Uiso 1 2 calc R U P . .
C3 C 0.2868(4) 0.0718(8) 1.000000 0.067(4) Uani 1 2 d S T P . .
C4 C 0.3006(4) -0.0087(7) 1.000000 0.061(3) Uani 1 2 d S T P . .
H4 H 0.274341 -0.047890 1.000000 0.073 Uiso 1 2 calc R U P . .
C5 C 0.3543(4) -0.0327(7) 1.000000 0.060(3) Uani 1 2 d S T P . .
C6 C 0.3927(4) 0.0289(7) 1.000000 0.058(3) Uani 1 2 d S T P . .
H6 H 0.427988 0.014107 1.000000 0.069 Uiso 1 2 calc R U P . .
C7 C 0.4241(5) 0.1686(7) 1.000000 0.073(4) Uani 1 2 d S T P . .
C8 C 0.2319(4) 0.0968(8) 1.000000 0.059(3) Uani 1 2 d S T P . .
C9 C 0.3705(4) -0.1201(7) 1.000000 0.059(3) Uani 1 2 d S T P . .
C10 C 0.5717(4) 0.3140(6) 0.8746(6) 0.086(3) Uani 1 1 d . . . . .
C11 C 0.5592(4) 0.3553(7) 0.7940(6) 0.092(3) Uani 1 1 d . . . . .
C12 C 0.5064(5) 0.3557(8) 0.7672(8) 0.129(4) Uani 1 1 d . U . . .
H12 H 0.480128 0.331723 0.798091 0.155 Uiso 1 1 calc R U . . .
C13 C 0.4942(5) 0.3922(7) 0.6949(7) 0.116(4) Uani 1 1 d . U . . .
H13 H 0.459632 0.391143 0.676724 0.139 Uiso 1 1 calc R U . . .
C14 C 0.5311(4) 0.4294(7) 0.6497(6) 0.092(3) Uani 1 1 d . . . . .
C15 C 0.5789(6) 0.4247(8) 0.6747(7) 0.124(4) Uani 1 1 d . . . . .
H15 H 0.604551 0.445227 0.640409 0.149 Uiso 1 1 calc R U . . .
C16 C 0.5968(4) 0.3916(6) 0.7487(7) 0.107(4) Uani 1 1 d . . . . .
H16 H 0.631805 0.394551 0.764972 0.128 Uiso 1 1 calc R U . . .
C17 C 0.5156(4) 0.4664(6) 0.5732(6) 0.083(3) Uani 1 1 d . . . . .
C18 C 0.5326(6) 0.4364(9) 0.500000 0.097(5) Uani 1 2 d S T P . .
H18 H 0.556510 0.393978 0.500000 0.116 Uiso 1 2 calc R U P . .
O1 O 0.4688(3) 0.1440(5) 1.000000 0.094(3) Uani 1 2 d S T P . .
O2 O 0.4116(4) 0.2429(7) 1.000000 0.126(4) Uani 1 2 d S TU P . .
O3 O 0.2230(3) 0.1734(5) 1.000000 0.070(2) Uani 1 2 d S T P . .
O4 O 0.1967(3) 0.0461(6) 1.000000 0.104(3) Uani 1 2 d S T P . .
O5 O 0.3360(3) -0.1725(4) 1.000000 0.065(2) Uani 1 2 d S T P . .
O6 O 0.4170(3) -0.1343(5) 1.000000 0.091(3) Uani 1 2 d S TU P . .
O7 O 0.5331(3) 0.2790(5) 0.9065(4) 0.111(2) Uani 1 1 d . U . . .
O8 O 0.6164(2) 0.3226(4) 0.9014(3) 0.0799(19) Uani 1 1 d . . . . .

loop_
_atom_site_aniso_label
_atom_site_aniso_U_11
_atom_site_aniso_U_22
_atom_site_aniso_U_33
_atom_site_aniso_U_23
_atom_site_aniso_U_13
_atom_site_aniso_U_12
Zn1 0.0359(8) 0.0456(9) 0.0735(10) 0.000 0.000 -0.0056(7)
Zn2 0.0336(8) 0.0454(9) 0.0928(12) 0.000 0.000 -0.0040(6)
C1 0.033(7) 0.032(8) 0.103(10) 0.000 0.000 -0.001(6)
C2 0.050(8) 0.046(7) 0.092(9) 0.000 0.000 0.024(7)
C3 0.040(8) 0.058(9) 0.103(11) 0.000 0.000 -0.009(7)
C4 0.032(7) 0.046(8) 0.104(10) 0.000 0.000 0.004(6)
C5 0.045(8) 0.056(8) 0.079(9) 0.000 0.000 0.001(7)
C6 0.021(6) 0.063(9) 0.089(10) 0.000 0.000 0.001(6)
C7 0.061(10) 0.023(7) 0.133(13) 0.000 0.000 -0.006(7)
C8 0.028(7) 0.057(9) 0.091(10) 0.000 0.000 0.009(7)
C9 0.019(6) 0.057(9) 0.101(10) 0.000 0.000 0.013(7)
C10 0.070(7) 0.100(8) 0.089(8) 0.027(6) -0.024(6) -0.008(6)
C11 0.086(8) 0.120(9) 0.072(8) 0.012(6) -0.018(6) 0.002(7)
C12 0.099(7) 0.159(8) 0.129(8) 0.023(7) -0.008(6) -0.008(7)
C13 0.091(7) 0.150(8) 0.105(7) 0.028(6) -0.020(6) 0.002(6)
C14 0.061(7) 0.137(10) 0.079(8) 0.006(7) -0.010(7) 0.014(7)
C15 0.134(12) 0.149(11) 0.090(10) 0.035(8) 0.014(8) -0.014(9)
C16 0.077(7) 0.143(10) 0.101(9) 0.058(7) 0.009(7) -0.019(7)
C17 0.091(7) 0.091(8) 0.066(6) 0.010(5) -0.009(6) 0.034(6)
C18 0.121(13) 0.100(12) 0.069(11) 0.000 0.000 0.036(10)
O1 0.023(5) 0.075(7) 0.183(10) 0.000 0.000 0.007(5)
O2 0.078(7) 0.083(7) 0.217(10) 0.000 0.000 -0.021(6)
O3 0.042(5) 0.066(6) 0.101(7) 0.000 0.000 0.015(4)
O4 0.045(5) 0.085(7) 0.182(10) 0.000 0.000 0.002(5)
O5 0.042(5) 0.041(5) 0.112(7) 0.000 0.000 0.001(4)
O6 0.057(5) 0.076(5) 0.141(7) 0.000 0.000 -0.009(5)
O7 0.094(4) 0.131(4) 0.108(4) 0.035(4) -0.009(3) -0.018(3)
O8 0.066(4) 0.090(5) 0.084(5) 0.030(3) -0.011(4) -0.011(3)

loop_
_atom_type_symbol
_atom_type_description
_atom_type_scat_dispersion_real
_atom_type_scat_dispersion_imag
_atom_type_scat_source
C C 0.0033 0.0016 'International Tables Vol C Tables 4.2.6.8 and 6.1.1.4'
H H 0.0000 0.0000 'International Tables Vol C Tables 4.2.6.8 and 6.1.1.4'
N N 0.0061 0.0033 'International Tables Vol C Tables 4.2.6.8 and 6.1.1.4'
O O 0.0106 0.0060 'International Tables Vol C Tables 4.2.6.8 and 6.1.1.4'
Zn Zn 0.2839 1.4301 'International Tables Vol C Tables 4.2.6.8 and 6.1.1.4'

loop_
_geom_angle_atom_site_label_1
_geom_angle_atom_site_label_2
_geom_angle_atom_site_label_3
_geom_angle
_geom_angle_site_symmetry_1
_geom_angle_site_symmetry_3
_geom_angle_publ_flag
O3 Zn1 O8 110.6(2) 3_557 6_557 ?
O3 Zn1 O8 110.6(2) 3_557 . ?
O8 Zn1 O8 115.7(4) 6_557 . ?
O3 Zn1 O5 98.4(3) 3_557 5_657 ?
O8 Zn1 O5 110.1(2) 6_557 5_657 ?
O8 Zn1 O5 110.1(2) . 5_657 ?
O7 Zn2 O7 110.4(5) 6_557 . ?
O7 Zn2 O1 113.7(2) 6_557 . ?
O7 Zn2 O1 113.7(2) . . ?
O7 Zn2 O6 109.8(3) 6_557 5_657 ?
O7 Zn2 O6 109.8(3) . 5_657 ?
O1 Zn2 O6 98.6(4) . 5_657 ?
C6 C1 C2 117.7(10) . . ?
C6 C1 C7 119.1(10) . . ?
C2 C1 C7 123.2(11) . . ?
C1 C2 C3 123.5(11) . . ?
C1 C2 H2 118.2 . . ?
C3 C2 H2 118.2 . . ?
C4 C3 C2 117.4(10) . . ?
C4 C3 C8 121.2(11) . . ?
C2 C3 C8 121.5(11) . . ?
C3 C4 C5 120.9(11) . . ?
C3 C4 H4 119.6 . . ?
C5 C4 H4 119.6 . . ?
C4 C5 C6 117.5(11) . . ?
C4 C5 C9 122.0(10) . . ?
C6 C5 C9 120.5(10) . . ?
C1 C6 C5 123.1(10) . . ?
C1 C6 H6 118.5 . . ?
C5 C6 H6 118.5 . . ?
O1 C7 O2 124.2(12) . . ?
O1 C7 C1 117.9(11) . . ?
O2 C7 C1 117.9(12) . . ?
O4 C8 O3 123.2(10) . . ?
O4 C8 C3 120.3(11) . . ?
O3 C8 C3 116.5(11) . . ?
O5 C9 O6 123.9(11) . . ?
O5 C9 C5 118.9(9) . . ?
O6 C9 C5 117.2(11) . . ?
O8 C10 O7 128.6(9) . . ?
O8 C10 C11 117.1(9) . . ?
O7 C10 C11 114.3(9) . . ?
C16 C11 C12 119.6(10) . . ?
C16 C11 C10 122.3(10) . . ?
C12 C11 C10 118.1(10) . . ?
C13 C12 C11 119.2(11) . . ?
C13 C12 H12 120.4 . . ?
C11 C12 H12 120.4 . . ?
C14 C13 C12 122.0(11) . . ?
C14 C13 H13 119.0 . . ?
C12 C13 H13 119.0 . . ?
C15 C14 C13 116.6(11) . . ?
C15 C14 C17 124.0(11) . . ?
C13 C14 C17 119.1(10) . . ?
C14 C15 C16 127.3(11) . . ?
C14 C15 H15 116.3 . . ?
C16 C15 H15 116.3 . . ?
C11 C16 C15 115.0(10) . . ?
C11 C16 H16 122.5 . . ?
C15 C16 H16 122.5 . . ?
C17 C17 C18 118.3(7) 2_665 . ?
C17 C17 C14 119.9(6) 2_665 . ?
C18 C17 C14 121.8(9) . . ?
C17 C18 C17 123.1(13) 6_556 . ?
C17 C18 H18 118.5 6_556 . ?
C17 C18 H18 118.5 . . ?
C7 O1 Zn2 122.4(8) . . ?
C8 O3 Zn1 117.9(7) . 3_457 ?
C9 O5 Zn1 125.2(7) . 5_657 ?
C9 O6 Zn2 147.8(9) . 5_657 ?
C10 O7 Zn2 131.4(6) . . ?
C10 O8 Zn1 134.3(6) . . ?

loop_
_geom_bond_atom_site_label_1
_geom_bond_atom_site_label_2
_geom_bond_distance
_geom_bond_site_symmetry_2
_geom_bond_publ_flag
Zn1 O3 1.921(7) 3_557 ?
Zn1 O8 1.930(6) 6_557 ?
Zn1 O8 1.930(6) . ?
Zn1 O5 1.991(7) 5_657 ?
Zn2 O7 1.887(7) 6_557 ?
Zn2 O7 1.887(7) . ?
Zn2 O1 1.903(8) . ?
Zn2 O6 1.930(9) 5_657 ?
C1 C6 1.344(13) . ?
C1 C2 1.384(14) . ?
C1 C7 1.496(15) . ?
C2 C3 1.404(15) . ?
C2 H2 0.9300 . ?
C3 C4 1.381(15) . ?
C3 C8 1.456(15) . ?
C4 C5 1.422(13) . ?
C4 H4 0.9300 . ?
C5 C6 1.411(14) . ?
C5 C9 1.505(15) . ?
C6 H6 0.9300 . ?
C7 O1 1.206(13) . ?
C7 O2 1.272(14) . ?
C8 O4 1.227(13) . ?
C8 O3 1.290(12) . ?
C9 O5 1.235(12) . ?
C9 O6 1.206(11) . ?
C10 O8 1.227(10) . ?
C10 O7 1.257(10) . ?
C10 C11 1.534(13) . ?
C11 C16 1.355(12) . ?
C11 C12 1.415(13) . ?
C12 C13 1.377(13) . ?
C12 H12 0.9300 . ?
C13 C14 1.349(13) . ?
C13 H13 0.9300 . ?
C14 C15 1.285(13) . ?
C14 C17 1.461(13) . ?
C15 C16 1.420(13) . ?
C15 H15 0.9300 . ?
C16 H16 0.9300 . ?
C17 C17 1.367(17) 2_665 ?
C17 C18 1.381(11) . ?
C18 H18 0.9300 . ?

loop_
_geom_torsion_atom_site_label_1
_geom_torsion_atom_site_label_2
_geom_torsion_atom_site_label_3
_geom_torsion_atom_site_label_4
_geom_torsion
_geom_torsion_site_symmetry_1
_geom_torsion_site_symmetry_2
_geom_torsion_site_symmetry_3
_geom_torsion_site_symmetry_4
_geom_torsion_publ_flag
C6 C1 C2 C3 0.0 . . . . ?
C7 C1 C2 C3 180.0 . . . . ?
C1 C2 C3 C4 0.0 . . . . ?
C1 C2 C3 C8 180.0 . . . . ?
C2 C3 C4 C5 0.0 . . . . ?
C8 C3 C4 C5 180.0 . . . . ?
C3 C4 C5 C6 0.0 . . . . ?
C3 C4 C5 C9 180.0 . . . . ?
C2 C1 C6 C5 0.0 . . . . ?
C7 C1 C6 C5 180.0 . . . . ?
C4 C5 C6 C1 0.0 . . . . ?
C9 C5 C6 C1 180.0 . . . . ?
C6 C1 C7 O1 0.0 . . . . ?
C2 C1 C7 O1 180.0 . . . . ?
C6 C1 C7 O2 180.0 . . . . ?
C2 C1 C7 O2 0.0 . . . . ?
C4 C3 C8 O4 0.0 . . . . ?
C2 C3 C8 O4 180.0 . . . . ?
C4 C3 C8 O3 180.0 . . . . ?
C2 C3 C8 O3 0.0 . . . . ?
C4 C5 C9 O5 0.0 . . . . ?
C6 C5 C9 O5 180.0 . . . . ?
C4 C5 C9 O6 180.0 . . . . ?
C6 C5 C9 O6 0.0 . . . . ?
O8 C10 C11 C16 7.8(16) . . . . ?
O7 C10 C11 C16 -175.8(11) . . . . ?
O8 C10 C11 C12 -171.5(10) . . . . ?
O7 C10 C11 C12 5.0(15) . . . . ?
C16 C11 C12 C13 0.9(18) . . . . ?
C10 C11 C12 C13 -179.8(11) . . . . ?
C11 C12 C13 C14 -1.8(19) . . . . ?
C12 C13 C14 C15 4(2) . . . . ?
C12 C13 C14 C17 179.6(11) . . . . ?
C13 C14 C15 C16 -7(2) . . . . ?
C17 C14 C15 C16 178.3(12) . . . . ?
C12 C11 C16 C15 -2.6(17) . . . . ?
C10 C11 C16 C15 178.2(11) . . . . ?
C14 C15 C16 C11 6(2) . . . . ?
C15 C14 C17 C17 -116.4(15) . . . 2_665 ?
C13 C14 C17 C17 68.9(18) . . . 2_665 ?
C15 C14 C17 C18 62.3(18) . . . . ?
C13 C14 C17 C18 -112.5(14) . . . . ?
C17 C17 C18 C17 -6(3) 2_665 . . 6_556 ?
C14 C17 C18 C17 175.2(10) . . . 6_556 ?
O2 C7 O1 Zn2 0.0 . . . . ?
C1 C7 O1 Zn2 180.0 . . . . ?
O4 C8 O3 Zn1 0.0 . . . 3_457 ?
C3 C8 O3 Zn1 180.0 . . . 3_457 ?
O6 C9 O5 Zn1 0.0 . . . 5_657 ?
C5 C9 O5 Zn1 180.0 . . . 5_657 ?
O5 C9 O6 Zn2 0.0 . . . 5_657 ?
C5 C9 O6 Zn2 180.0 . . . 5_657 ?
O8 C10 O7 Zn2 -8.7(19) . . . . ?
C11 C10 O7 Zn2 175.4(7) . . . . ?
O7 Zn2 O7 C10 73.3(11) 6_557 . . . ?
O1 Zn2 O7 C10 -157.4(10) . . . . ?
O6 Zn2 O7 C10 -48.0(11) 5_657 . . . ?
O7 C10 O8 Zn1 -0.4(18) . . . . ?
C11 C10 O8 Zn1 175.4(6) . . . . ?
